data_7223660
loop_
_publ_author_name
'Pfeiffer, Constance R.'
'Feaster, Kyle A.'
'Dalgarno, Scott J.'
'Atwood, Jerry L.'

_publ_section_title
;
 Syntheses and characterization of aryl-substituted pyrogallol[4]arenes
 and resorcin[4]arenes
;
_journal_issue 2
_journal_name_full CrystEngComm
_journal_page_first 222
_journal_paper_doi 10.1039/C5CE01792K
_journal_volume 18
_journal_year 2016
_chemical_formula_moiety 'C56H48O12, 12(C2H6OS)'
_chemical_formula_sum 'C80 H120 O24 S12'
_chemical_formula_weight 1850.48
_space_group_IT_number 14
_symmetry_cell_setting monoclinic
_symmetry_Int_Tables_number 14
_symmetry_space_group_name_Hall '-P 2yn'
_symmetry_space_group_name_H-M 'P 1 21/n 1'
_atom_sites_solution_hydrogens geom
_atom_sites_solution_primary direct
_atom_sites_solution_secondary difmap
_audit_creation_method SHELXL-97
_audit_update_record
;
2015-06-05 deposited with the CCDC.
2015-10-21 downloaded from the CCDC.
;
_cell_angle_alpha 90.00
_cell_angle_beta 99.8960(10)
_cell_angle_gamma 90.00
_cell_formula_units_Z 2
_cell_length_a 13.6701(2)
_cell_length_b 16.5031(3)
_cell_length_c 21.1363(3)
_cell_measurement_reflns_used 9172
_cell_measurement_temperature 173(2)
_cell_measurement_theta_max 68.23
_cell_measurement_theta_min 3.42
_cell_volume 4697.38(13)
_computing_cell_refinement 'APEX2 (Bruker AXS, 2008)'
_computing_data_collection 'APEX2 (Bruker AXS, 2008)'
_computing_data_reduction 'APEX2 (Bruker AXS, 2008)'
_computing_molecular_graphics 'X-SEED, Barbour, 2001'
_computing_publication_material 'CIFTAB (Sheldrick, 2013)'
_computing_structure_refinement 'SHELXL-2008 (Sheldrick, 2008)'
_computing_structure_solution 'SHELXS-2008 (Sheldrick, 2008)'
_diffrn_ambient_temperature 173(2)
_diffrn_measured_fraction_theta_full 0.997
_diffrn_measured_fraction_theta_max 0.997
_diffrn_measurement_device_type 'Bruker APEXII CCD area detector'
_diffrn_measurement_method 'omega scans'
_diffrn_radiation_monochromator graphite
_diffrn_radiation_type CuK\a
_diffrn_radiation_wavelength 1.54178
_diffrn_reflns_av_R_equivalents 0.0286
_diffrn_reflns_av_sigmaI/netI 0.0161
_diffrn_reflns_limit_h_max 15
_diffrn_reflns_limit_h_min -16
_diffrn_reflns_limit_k_max 19
_diffrn_reflns_limit_k_min -19
_diffrn_reflns_limit_l_max 25
_diffrn_reflns_limit_l_min -25
_diffrn_reflns_number 59933
_diffrn_reflns_theta_full 68.38
_diffrn_reflns_theta_max 68.38
_diffrn_reflns_theta_min 3.42
_diffrn_source 'fine-focus sealed tube'
_diffrn_standards_decay_% 0.0
_exptl_absorpt_coefficient_mu 3.159
_exptl_absorpt_correction_T_max 0.86
_exptl_absorpt_correction_T_min 0.72
_exptl_absorpt_correction_type multi-scan
_exptl_absorpt_process_details
;
 Data were corrected for decay and absorption using the program SADABS 
 (Sheldrick, G. M. (2003). SADABS. Version 2.10. University of
 G\"ottingen, Germany).
;
_exptl_crystal_colour colourless
_exptl_crystal_density_diffrn 1.308
_exptl_crystal_density_method 'not measured'
_exptl_crystal_description plate
_exptl_crystal_F_000 1968
_exptl_crystal_size_max 0.15
_exptl_crystal_size_mid 0.10
_exptl_crystal_size_min 0.05
_refine_diff_density_max 1.652
_refine_diff_density_min -1.118
_refine_diff_density_rms 0.130
_refine_ls_extinction_method none
_refine_ls_goodness_of_fit_ref 2.554
_refine_ls_hydrogen_treatment constr
_refine_ls_matrix_type full
_refine_ls_number_parameters 637
_refine_ls_number_reflns 8608
_refine_ls_number_restraints 108
_refine_ls_restrained_S_all 2.598
_refine_ls_R_factor_all 0.1532
_refine_ls_R_factor_gt 0.1465
_refine_ls_shift/su_max 0.004
_refine_ls_shift/su_mean 0.000
_refine_ls_structure_factor_coef Fsqd
_refine_ls_weighting_details 'calc w=1/[\s^2^(Fo^2^)+(0.2000P)^2^+0.0000P] where P=(Fo^2^+2Fc^2^)/3'
_refine_ls_weighting_scheme calc
_refine_ls_wR_factor_gt 0.4846
_refine_ls_wR_factor_ref 0.4988
_reflns_number_gt 7707
_reflns_number_total 8608
_reflns_threshold_expression >2sigma(I)
_cod_data_source_file c5ce01792k2.cif
_cod_data_source_block Cocrystal10
_cod_original_sg_symbol_H-M 'P 21/n'
_cod_database_code 7223660

loop_
_symmetry_equiv_pos_as_xyz
'x, y, z'
'-x+1/2, y+1/2, -z+1/2'
'-x, -y, -z'
'x-1/2, -y-1/2, z-1/2'

loop_
_atom_site_label
_atom_site_type_symbol
_atom_site_fract_x
_atom_site_fract_y
_atom_site_fract_z
_atom_site_U_iso_or_equiv
_atom_site_adp_type
_atom_site_occupancy
_atom_site_symmetry_multiplicity
_atom_site_calc_flag
_atom_site_refinement_flags
_atom_site_disorder_assembly
_atom_site_disorder_group
S1B S 0.41366(12) 0.24803(11) 0.08863(8) 0.0695(6) Uani 1 1 d . . .
O2A O -0.0709(3) 0.34022(18) -0.07349(17) 0.0487(8) Uani 1 1 d . . .
H2A H -0.1048 0.3804 -0.0694 0.058 Uiso 1 1 d . . .
O1A O -0.3571(2) 0.2056(2) -0.01896(19) 0.0534(9) Uani 1 1 d . . .
H1A H -0.3675 0.2434 0.0045 0.064 Uiso 1 1 d . . .
O6A O 0.3917(2) 0.0187(2) -0.06695(18) 0.0563(10) Uani 1 1 d . . .
C7A C 0.0454(3) 0.1999(2) -0.05357(18) 0.0356(9) Uani 1 1 d . . .
H7A H 0.0737 0.2556 -0.0456 0.043 Uiso 1 1 calc R . .
O3A O 0.0969(3) 0.2305(2) 0.07746(16) 0.0544(9) Uani 1 1 d . . .
H3A H 0.0402 0.2218 0.0861 0.065 Uiso 1 1 calc R . .
C8A C 0.1339(3) 0.1605(3) 0.0564(2) 0.0389(9) Uani 1 1 d . . .
C4A C -0.0603(3) 0.2024(2) -0.04100(17) 0.0342(9) Uani 1 1 d . . .
O4A O 0.2928(3) -0.0135(3) 0.11491(16) 0.0547(9) Uani 1 1 d . . .
H4A H 0.3090 0.0077 0.1514 0.066 Uiso 1 1 calc R . .
C13A C 0.1116(3) 0.1421(2) -0.00867(18) 0.0330(9) Uani 1 1 d . . .
C11A C 0.2101(3) 0.0187(2) 0.01025(19) 0.0348(9) Uani 1 1 d . . .
C12A C 0.1503(3) 0.0710(3) -0.02963(19) 0.0360(9) Uani 1 1 d . . .
H12A H 0.1346 0.0579 -0.0740 0.043 Uiso 1 1 calc R . .
C5A C -0.1057(3) 0.1350(3) -0.01919(19) 0.0377(9) Uani 1 1 d . . .
H5A H -0.0673 0.0872 -0.0094 0.045 Uiso 1 1 calc R . .
C14A C 0.2529(3) -0.0593(3) -0.0130(2) 0.0394(9) Uani 1 1 d . . .
H14A H 0.3247 -0.0607 0.0068 0.047 Uiso 1 1 calc R . .
C6A C -0.2053(3) 0.1341(3) -0.0110(2) 0.0386(9) Uani 1 1 d . . .
C10A C 0.2332(3) 0.0384(3) 0.0757(2) 0.0400(9) Uani 1 1 d . . .
C3A C -0.1165(3) 0.2729(3) -0.0539(2) 0.0379(9) Uani 1 1 d . . .
C2A C -0.2157(4) 0.2732(3) -0.0467(2) 0.0450(10) Uani 1 1 d . . .
H1 H -0.2539 0.3211 -0.0566 0.054 Uiso 1 1 calc R . .
C22A C 0.2484(3) -0.0608(3) -0.0850(2) 0.0424(10) Uani 1 1 d . . .
C23A C 0.3203(3) -0.0164(3) -0.1110(2) 0.0467(11) Uani 1 1 d . . .
C1A C -0.2595(3) 0.2058(3) -0.0256(2) 0.0459(10) Uani 1 1 d . . .
C9A C 0.1954(3) 0.1078(3) 0.0988(2) 0.0476(11) Uani 1 1 d . . .
H9A H 0.2108 0.1204 0.1433 0.057 Uiso 1 1 calc R . .
C15A C 0.0446(5) 0.1800(4) -0.1244(2) 0.0591(14) Uani 1 1 d . . .
O1B O 0.4537(4) 0.3324(3) 0.0753(3) 0.0892(15) Uani 1 1 d . . .
O5A O 0.1883(4) 0.2511(4) -0.1198(3) 0.0921(19) Uani 1 1 d . . .
C28A C 0.4664(5) 0.0649(4) -0.0897(4) 0.0733(18) Uani 1 1 d . . .
H28A H 0.5151 0.0282 -0.1034 0.110 Uiso 1 1 calc R . .
H28B H 0.4997 0.0999 -0.0551 0.110 Uiso 1 1 calc R . .
H28C H 0.4359 0.0983 -0.1261 0.110 Uiso 1 1 calc R . .
C27A C 0.1716(5) -0.0985(4) -0.1270(3) 0.0615(14) Uani 1 1 d . . .
H27A H 0.1216 -0.1277 -0.1105 0.074 Uiso 1 1 calc R . .
C26A C 0.1685(6) -0.0933(4) -0.1930(3) 0.0757(18) Uani 1 1 d . . .
H26A H 0.1174 -0.1202 -0.2214 0.091 Uiso 1 1 calc R . .
C16A C 0.1170(6) 0.2034(5) -0.1555(3) 0.0740(19) Uani 1 1 d . . .
C25A C 0.2386(6) -0.0496(4) -0.2174(3) 0.077(2) Uani 1 1 d . . .
H25A H 0.2339 -0.0448 -0.2626 0.093 Uiso 1 1 calc R . .
C24A C 0.3173(5) -0.0119(4) -0.1766(3) 0.0619(15) Uani 1 1 d . . .
H24A H 0.3675 0.0161 -0.1937 0.074 Uiso 1 1 calc R . .
C17A C 0.1192(8) 0.1827(7) -0.2207(5) 0.109(4) Uani 1 1 d . . .
H17A H 0.1716 0.2000 -0.2417 0.131 Uiso 1 1 calc R . .
C21A C 0.2706(7) 0.2756(11) -0.1500(6) 0.170(7) Uani 1 1 d . . .
H21A H 0.3123 0.2285 -0.1548 0.255 Uiso 1 1 calc R . .
H21B H 0.3102 0.3165 -0.1234 0.255 Uiso 1 1 calc R . .
H21C H 0.2453 0.2986 -0.1924 0.255 Uiso 1 1 calc R . .
C1B C 0.3687(6) 0.2097(6) 0.0111(4) 0.089(2) Uani 1 1 d . . .
H1B1 H 0.3054 0.2358 -0.0062 0.133 Uiso 1 1 calc R . .
H1B2 H 0.3589 0.1510 0.0136 0.133 Uiso 1 1 calc R . .
H1B3 H 0.4170 0.2210 -0.0171 0.133 Uiso 1 1 calc R . .
C19A C -0.0330(9) 0.1074(6) -0.2221(4) 0.106(3) Uani 1 1 d . . .
H19A H -0.0843 0.0728 -0.2427 0.127 Uiso 1 1 calc R . .
C20A C -0.0304(6) 0.1305(4) -0.1600(3) 0.0762(19) Uani 1 1 d . . .
H20A H -0.0824 0.1121 -0.1390 0.091 Uiso 1 1 calc R . .
C2B C 0.5178(8) 0.1849(7) 0.1098(4) 0.111(4) Uani 1 1 d . . .
H2B1 H 0.5743 0.2079 0.0930 0.167 Uiso 1 1 calc R . .
H2B2 H 0.5028 0.1309 0.0914 0.167 Uiso 1 1 calc R . .
H2B3 H 0.5342 0.1808 0.1566 0.167 Uiso 1 1 calc R . .
C18A C 0.0371(10) 0.1338(7) -0.2537(4) 0.111(3) Uani 1 1 d . . .
H18A H 0.0336 0.1208 -0.2978 0.133 Uiso 1 1 calc R . .
S1C S -0.1627(4) 0.5485(4) -0.0888(4) 0.057(2) Uiso 0.30 1 d PD A 1
O1C O -0.2087(10) 0.4666(6) -0.0895(7) 0.043(3) Uiso 0.30 1 d PD A 1
S1D S -0.0843(3) 0.4182(3) -0.2240(2) 0.0421(11) Uiso 0.30 1 d PD B 1
S1F S 0.1373(3) 0.3387(2) 0.22987(18) 0.0618(9) Uiso 0.40 1 d PD C 1
C1C C -0.204(4) 0.5901(18) -0.0195(8) 0.17(3) Uiso 0.30 1 d PD A 1
H1C1 H -0.1655 0.5659 0.0194 0.253 Uiso 0.30 1 calc PR A 1
H1C2 H -0.2744 0.5782 -0.0215 0.253 Uiso 0.30 1 calc PR A 1
H1C3 H -0.1936 0.6489 -0.0186 0.253 Uiso 0.30 1 calc PR A 1
C2C C -0.2440(12) 0.6004(8) -0.1443(8) 0.052(4) Uiso 0.30 1 d PD A 1
H2C1 H -0.2285 0.5904 -0.1872 0.078 Uiso 0.30 1 calc PR A 1
H2C2 H -0.2385 0.6585 -0.1348 0.078 Uiso 0.30 1 calc PR A 1
H2C3 H -0.3118 0.5822 -0.1428 0.078 Uiso 0.30 1 calc PR A 1
C1D C -0.1168(14) 0.3134(9) -0.2438(10) 0.053(6) Uiso 0.30 1 d PD B 1
H1D1 H -0.1879 0.3097 -0.2613 0.080 Uiso 0.30 1 calc PR B 1
H1D2 H -0.1018 0.2801 -0.2049 0.080 Uiso 0.30 1 calc PR B 1
H1D3 H -0.0784 0.2938 -0.2758 0.080 Uiso 0.30 1 calc PR B 1
C2D C 0.0428(10) 0.3938(12) -0.1991(8) 0.048(5) Uiso 0.30 1 d PD B 1
H2D1 H 0.0798 0.4429 -0.1839 0.071 Uiso 0.30 1 calc PR B 1
H2D2 H 0.0695 0.3708 -0.2353 0.071 Uiso 0.30 1 calc PR B 1
H2D3 H 0.0492 0.3540 -0.1641 0.071 Uiso 0.30 1 calc PR B 1
O1D O -0.0796(11) 0.4486(10) -0.2920(6) 0.068(4) Uiso 0.30 1 d PD B 1
O1F O 0.1402(7) 0.2532(5) 0.2046(4) 0.042(2) Uiso 0.40 1 d PD C 1
C1F C 0.1335(14) 0.3177(11) 0.3120(6) 0.074(4) Uiso 0.40 1 d PD C 1
H1F1 H 0.0656 0.3032 0.3167 0.111 Uiso 0.40 1 calc PR C 1
H1F2 H 0.1545 0.3659 0.3380 0.111 Uiso 0.40 1 calc PR C 1
H1F3 H 0.1783 0.2726 0.3266 0.111 Uiso 0.40 1 calc PR C 1
S1E S 0.3205(5) 0.1558(4) -0.3350(3) 0.0954(16) Uiso 0.40 1 d PD D 1
S1G S 0.5056(4) 0.3819(3) -0.1320(3) 0.0656(13) Uiso 0.30 1 d PD E 1
C2G C 0.6000(5) 0.4023(4) -0.1835(3) 0.0046(13) Uiso 0.30 1 d PD E 1
H2G1 H 0.5776 0.3795 -0.2263 0.007 Uiso 0.30 1 calc PR E 1
H2G2 H 0.6632 0.3773 -0.1643 0.007 Uiso 0.30 1 calc PR E 1
H2G3 H 0.6091 0.4609 -0.1870 0.007 Uiso 0.30 1 calc PR E 1
C1E C 0.4094(12) 0.1796(13) -0.3869(9) 0.083(5) Uiso 0.40 1 d PD D 1
H1E1 H 0.4770 0.1748 -0.3625 0.125 Uiso 0.40 1 calc PR D 1
H1E2 H 0.3984 0.2352 -0.4029 0.125 Uiso 0.40 1 calc PR D 1
H1E3 H 0.4009 0.1418 -0.4232 0.125 Uiso 0.40 1 calc PR D 1
O1E O 0.3371(19) 0.0652(10) -0.3338(13) 0.163(10) Uiso 0.40 1 d PD D 1
C2E C 0.2181(11) 0.1619(16) -0.3981(11) 0.104(7) Uiso 0.40 1 d PD D 1
H2E1 H 0.1568 0.1517 -0.3812 0.155 Uiso 0.40 1 calc PR D 1
H2E2 H 0.2252 0.1213 -0.4308 0.155 Uiso 0.40 1 calc PR D 1
H2E3 H 0.2154 0.2161 -0.4172 0.155 Uiso 0.40 1 calc PR D 1
O2F O 0.0747(5) 0.2400(3) 0.2554(3) 0.0109(12) Uiso 0.30 1 d PD F 2
O1G O 0.5329(14) 0.2952(8) -0.1167(9) 0.095(5) Uiso 0.30 1 d PD E 1
C1G C 0.5622(9) 0.4264(7) -0.0672(5) 0.027(2) Uiso 0.30 1 d PD E 1
H1G1 H 0.5217 0.4218 -0.0333 0.041 Uiso 0.30 1 calc PR E 1
H1G2 H 0.5723 0.4837 -0.0762 0.041 Uiso 0.30 1 calc PR E 1
H1G3 H 0.6267 0.4004 -0.0530 0.041 Uiso 0.30 1 calc PR E 1
S2D S -0.0734(6) 0.4086(5) -0.2595(4) 0.0941(19) Uiso 0.30 1 d PD G 2
O2D O -0.1432(13) 0.4805(8) -0.2637(7) 0.065(3) Uiso 0.30 1 d PD G 2
C3D C 0.0091(18) 0.4348(18) -0.1880(12) 0.094(9) Uiso 0.30 1 d PD G 2
H3D1 H 0.0582 0.4738 -0.1981 0.141 Uiso 0.30 1 calc PR G 2
H3D2 H 0.0431 0.3860 -0.1691 0.141 Uiso 0.30 1 calc PR G 2
H3D3 H -0.0286 0.4591 -0.1573 0.141 Uiso 0.30 1 calc PR G 2
C4D C -0.143(2) 0.3394(14) -0.2206(18) 0.115(17) Uiso 0.30 1 d PD G 2
H4D1 H -0.2014 0.3211 -0.2511 0.173 Uiso 0.30 1 calc PR G 2
H4D2 H -0.1654 0.3664 -0.1842 0.173 Uiso 0.30 1 calc PR G 2
H4D3 H -0.1018 0.2927 -0.2051 0.173 Uiso 0.30 1 calc PR G 2
S3D S -0.1248(5) 0.4203(4) -0.2015(3) 0.0445(12) Uiso 0.20 1 d PD H 3
O3D O -0.1828(15) 0.4685(9) -0.2544(8) 0.050(4) Uiso 0.20 1 d PD H 3
C5D C -0.1355(15) 0.3207(9) -0.2307(11) 0.020(4) Uiso 0.20 1 d PD H 3
H5D1 H -0.2009 0.2990 -0.2267 0.029 Uiso 0.20 1 calc PR H 3
H5D2 H -0.0836 0.2871 -0.2058 0.029 Uiso 0.20 1 calc PR H 3
H5D3 H -0.1279 0.3204 -0.2760 0.029 Uiso 0.20 1 calc PR H 3
C6D C -0.0029(12) 0.4352(17) -0.222(3) 0.24(6) Uiso 0.20 1 d PD H 3
H6D1 H 0.0211 0.4895 -0.2084 0.367 Uiso 0.20 1 calc PR H 3
H6D2 H -0.0067 0.4295 -0.2682 0.367 Uiso 0.20 1 calc PR H 3
H6D3 H 0.0429 0.3946 -0.1995 0.367 Uiso 0.20 1 calc PR H 3
S2E S 0.2790(7) 0.1020(6) -0.4122(4) 0.109(2) Uiso 0.30 1 d PD I 2
O2E O 0.2869(16) 0.0357(10) -0.3662(11) 0.107(6) Uiso 0.30 1 d PD I 2
C4E C 0.2337(19) 0.1819(12) -0.3699(16) 0.099(8) Uiso 0.30 1 d PD I 2
H4E1 H 0.1628 0.1737 -0.3695 0.149 Uiso 0.30 1 calc PR I 2
H4E2 H 0.2433 0.2335 -0.3909 0.149 Uiso 0.30 1 calc PR I 2
H4E3 H 0.2699 0.1830 -0.3256 0.149 Uiso 0.30 1 calc PR I 2
C3E C 0.4027(11) 0.1397(13) -0.4003(11) 0.068(5) Uiso 0.30 1 d PD I 2
H3E1 H 0.4442 0.1038 -0.4215 0.103 Uiso 0.30 1 calc PR I 2
H3E2 H 0.4292 0.1420 -0.3542 0.103 Uiso 0.30 1 calc PR I 2
H3E3 H 0.4029 0.1942 -0.4187 0.103 Uiso 0.30 1 calc PR I 2
S2F S 0.0993(5) 0.3198(4) 0.2361(3) 0.0774(15) Uiso 0.30 1 d PD F 2
C3F C 0.1909(18) 0.3314(15) 0.3130(11) 0.090(7) Uiso 0.30 1 d PD F 2
H3F1 H 0.2537 0.3051 0.3085 0.134 Uiso 0.30 1 calc PR F 2
H3F2 H 0.1641 0.3059 0.3483 0.134 Uiso 0.30 1 calc PR F 2
H3F3 H 0.2027 0.3891 0.3224 0.134 Uiso 0.30 1 calc PR F 2
S2C S -0.1635(3) 0.5528(2) -0.0717(4) 0.0282(10) Uiso 0.30 1 d PD J 2
O2C O -0.1960(11) 0.4645(6) -0.0620(8) 0.043(3) Uiso 0.30 1 d PD J 2
C3C C -0.284(3) 0.587(2) -0.1139(18) 0.21(3) Uiso 0.30 1 d PD J 2
H3C1 H -0.2892 0.5743 -0.1598 0.308 Uiso 0.30 1 calc PR J 2
H3C2 H -0.2899 0.6452 -0.1082 0.308 Uiso 0.30 1 calc PR J 2
H3C3 H -0.3364 0.5586 -0.0967 0.308 Uiso 0.30 1 calc PR J 2
C4C C -0.191(2) 0.5904(14) 0.0043(12) 0.082(8) Uiso 0.30 1 d PD J 2
H4C1 H -0.1364 0.5767 0.0390 0.122 Uiso 0.30 1 calc PR J 2
H4C2 H -0.2526 0.5653 0.0128 0.122 Uiso 0.30 1 calc PR J 2
H4C3 H -0.1995 0.6494 0.0019 0.122 Uiso 0.30 1 calc PR J 2
O2G O 0.5262(10) 0.3373(7) -0.0666(9) 0.059(3) Uiso 0.30 1 d PD K 2
S2G S 0.5301(10) 0.4239(7) -0.0415(6) 0.135(3) Uiso 0.30 1 d PD K 2
C3G C 0.486(5) 0.472(2) -0.1176(17) 0.25(4) Uiso 0.30 1 d PD K 2
H3G1 H 0.5424 0.4841 -0.1390 0.371 Uiso 0.30 1 calc PR K 2
H3G2 H 0.4515 0.5223 -0.1105 0.371 Uiso 0.30 1 calc PR K 2
H3G3 H 0.4400 0.4355 -0.1447 0.371 Uiso 0.30 1 calc PR K 2
C4G C 0.410(3) 0.427(2) -0.019(3) 0.21(3) Uiso 0.30 1 d PD K 2
H4G1 H 0.4112 0.3949 0.0207 0.318 Uiso 0.30 1 calc PR K 2
H4G2 H 0.3609 0.4034 -0.0532 0.318 Uiso 0.30 1 calc PR K 2
H4G3 H 0.3921 0.4828 -0.0111 0.318 Uiso 0.30 1 calc PR K 2
C2F C 0.2688(18) 0.357(2) 0.2451(15) 0.30(4) Uiso 0.40 1 d PD C 1
H2F1 H 0.2907 0.3720 0.2049 0.452 Uiso 0.40 1 calc PR C 1
H2F2 H 0.3036 0.3082 0.2627 0.452 Uiso 0.40 1 calc PR C 1
H2F3 H 0.2836 0.4017 0.2760 0.452 Uiso 0.40 1 calc PR C 1
O3F O 0.1120(9) 0.2352(7) 0.2072(5) 0.038(2) Uiso 0.30 1 d PD L 3
S3F S 0.1317(9) 0.2447(7) 0.2762(5) 0.126(3) Uiso 0.30 1 d PD L 3
S3C S -0.1072(9) 0.5291(7) 0.0055(6) 0.101(3) Uiso 0.20 1 d PD M 3
C5C C -0.0384(16) 0.5644(15) -0.0499(15) 0.065(9) Uiso 0.20 1 d PD M 3
H5C1 H 0.0201 0.5299 -0.0493 0.098 Uiso 0.20 1 calc PR M 3
H5C2 H -0.0170 0.6202 -0.0390 0.098 Uiso 0.20 1 calc PR M 3
H5C3 H -0.0791 0.5634 -0.0929 0.098 Uiso 0.20 1 calc PR M 3
C5F C 0.231(3) 0.319(3) 0.282(2) 0.23(3) Uiso 0.30 1 d PD L 3
H5F1 H 0.2980 0.2784 0.2783 0.338 Uiso 0.30 1 d P N 3
H5F2 H 0.2517 0.3369 0.3235 0.338 Uiso 0.30 1 d P O 3
H5F3 H 0.2299 0.3502 0.2490 0.338 Uiso 0.30 1 d P P 3
C6F C 0.043(3) 0.321(3) 0.2870(15) 0.157(17) Uiso 0.30 1 d PD L 3
H6F1 H -0.0234 0.2966 0.2817 0.236 Uiso 0.30 1 calc PR L 3
H6F2 H 0.0435 0.3637 0.2549 0.236 Uiso 0.30 1 calc PR L 3
H6F3 H 0.0602 0.3440 0.3301 0.236 Uiso 0.30 1 calc PR L 3
O3C O -0.1634(13) 0.4589(8) -0.0291(10) 0.056(4) Uiso 0.20 1 d PD M 3
C6C C -0.2050(11) 0.6039(8) -0.0140(10) 0.019(3) Uiso 0.20 1 d PD M 3
H6C1 H -0.2538 0.5969 0.0146 0.028 Uiso 0.20 1 calc PR M 3
H6C2 H -0.2377 0.5968 -0.0587 0.028 Uiso 0.20 1 calc PR M 3
H6C3 H -0.1764 0.6584 -0.0083 0.028 Uiso 0.20 1 calc PR M 3
O3G O 0.5488(13) 0.3476(10) -0.0317(9) 0.050(4) Uiso 0.20 1 d PD Q 3
C5G C 0.585(7) 0.496(2) -0.037(3) 0.8(4) Uiso 0.20 1 d PD Q 3
H5G1 H 0.6560 0.5019 -0.0383 1.178 Uiso 0.20 1 calc PR Q 3
H5G2 H 0.5766 0.4881 0.0081 1.178 Uiso 0.20 1 calc PR Q 3
H5G3 H 0.5496 0.5447 -0.0539 1.178 Uiso 0.20 1 calc PR Q 3
S3G S 0.5368(12) 0.4096(10) -0.0833(8) 0.110(4) Uiso 0.20 1 d PD Q 3
C6G C 0.411(3) 0.438(5) -0.083(4) 0.18(3) Uiso 0.20 1 d PD Q 3
H6G1 H 0.3664 0.3946 -0.1024 0.267 Uiso 0.20 1 calc PR Q 3
H6G2 H 0.3955 0.4880 -0.1077 0.267 Uiso 0.20 1 calc PR Q 3
H6G3 H 0.4008 0.4468 -0.0387 0.267 Uiso 0.20 1 calc PR Q 3
S3E S 0.3003(5) 0.1240(5) -0.3468(3) 0.0759(15) Uiso 0.30 1 d PD R 3
O3E O 0.3812(19) 0.0718(17) -0.3161(14) 0.151(12) Uiso 0.30 1 d PD R 3
C6E C 0.366(3) 0.195(2) -0.3860(17) 0.21(3) Uiso 0.30 1 d PD R 3
H6E1 H 0.4104 0.2271 -0.3539 0.321 Uiso 0.30 1 calc PR R 3
H6E2 H 0.3194 0.2312 -0.4126 0.321 Uiso 0.30 1 calc PR R 3
H6E3 H 0.4062 0.1664 -0.4133 0.321 Uiso 0.30 1 calc PR R 3
C5E C 0.2372(10) 0.0780(8) -0.4081(6) 0.034(3) Uiso 0.30 1 d PD R 3
H5E1 H 0.1924 0.0387 -0.3933 0.051 Uiso 0.30 1 calc PR R 3
H5E2 H 0.2827 0.0498 -0.4317 0.051 Uiso 0.30 1 calc PR R 3
H5E3 H 0.1982 0.1178 -0.4363 0.051 Uiso 0.30 1 calc PR R 3
S4D S -0.0915(5) 0.4421(6) -0.2134(4) 0.0496(18) Uiso 0.20 1 d PD S 4
C7D C -0.139(2) 0.3438(14) -0.238(2) 0.090(17) Uiso 0.20 1 d PD S 4
H7D1 H -0.2104 0.3474 -0.2536 0.134 Uiso 0.20 1 calc PR S 4
H7D2 H -0.1265 0.3067 -0.2011 0.134 Uiso 0.20 1 calc PR S 4
H7D3 H -0.1055 0.3234 -0.2721 0.134 Uiso 0.20 1 calc PR S 4
O4D O -0.0887(14) 0.4772(12) -0.2787(8) 0.051(4) Uiso 0.20 1 d PD S 4
C8D C 0.0317(13) 0.4094(17) -0.1921(11) 0.036(7) Uiso 0.20 1 d PD S 4
H8D1 H 0.0728 0.4542 -0.1721 0.054 Uiso 0.20 1 calc PR S 4
H8D2 H 0.0564 0.3913 -0.2306 0.054 Uiso 0.20 1 calc PR S 4
H8D3 H 0.0347 0.3643 -0.1616 0.054 Uiso 0.20 1 calc PR S 4
S4C S -0.1576(9) 0.5511(8) -0.0455(8) 0.093(4) Uiso 0.20 1 d PD T 4
C7C C -0.226(2) 0.610(2) -0.112(2) 0.121(18) Uiso 0.20 1 d PD T 4
H7C1 H -0.2960 0.6123 -0.1080 0.181 Uiso 0.20 1 calc PR T 4
H7C2 H -0.2194 0.5834 -0.1528 0.181 Uiso 0.20 1 calc PR T 4
H7C3 H -0.1984 0.6646 -0.1112 0.181 Uiso 0.20 1 calc PR T 4
C8C C -0.0415(14) 0.5708(17) -0.0710(17) 0.060(7) Uiso 0.20 1 d PD T 4
H8C1 H 0.0117 0.5416 -0.0431 0.089 Uiso 0.20 1 calc PR T 4
H8C2 H -0.0276 0.6291 -0.0683 0.089 Uiso 0.20 1 calc PR T 4
H8C3 H -0.0449 0.5526 -0.1154 0.089 Uiso 0.20 1 calc PR T 4
O4C O -0.179(2) 0.4691(12) -0.0777(17) 0.076(10) Uiso 0.20 1 d PD T 4
C7G C 0.614(4) 0.331(2) -0.191(2) 0.22(5) Uiso 0.20 1 d PD U 4
H7G1 H 0.5970 0.2778 -0.2106 0.333 Uiso 0.20 1 calc PR U 4
H7G2 H 0.6717 0.3262 -0.1571 0.333 Uiso 0.20 1 calc PR U 4
H7G3 H 0.6297 0.3683 -0.2245 0.333 Uiso 0.20 1 calc PR U 4
C8G C 0.571(3) 0.4633(11) -0.1352(14) 0.078(8) Uiso 0.20 1 d PD U 4
H8G1 H 0.5293 0.4960 -0.1120 0.117 Uiso 0.20 1 calc PR U 4
H8G2 H 0.5833 0.4929 -0.1734 0.117 Uiso 0.20 1 calc PR U 4
H8G3 H 0.6349 0.4525 -0.1072 0.117 Uiso 0.20 1 calc PR U 4
O4G O 0.5317(10) 0.3263(9) -0.0942(7) 0.030(3) Uiso 0.20 1 d PD U 4
S4G S 0.5108(9) 0.3701(8) -0.1590(7) 0.097(3) Uiso 0.20 1 d PD U 4
C4F C 0.010(2) 0.3787(13) 0.271(2) 0.32(6) Uiso 0.30 1 d PD F 2
H4F1 H -0.0522 0.3826 0.2402 0.475 Uiso 0.30 1 calc PR F 2
H4F2 H 0.0365 0.4331 0.2814 0.475 Uiso 0.30 1 calc PR F 2
H4F3 H -0.0027 0.3520 0.3102 0.475 Uiso 0.30 1 calc PR F 2

loop_
_atom_site_aniso_label
_atom_site_aniso_U_11
_atom_site_aniso_U_22
_atom_site_aniso_U_33
_atom_site_aniso_U_23
_atom_site_aniso_U_13
_atom_site_aniso_U_12
S1B 0.0678(10) 0.0749(11) 0.0679(10) -0.0085(7) 0.0179(7) 0.0108(7)
O2A 0.0594(19) 0.0299(15) 0.062(2) -0.0013(13) 0.0259(16) -0.0048(13)
O1A 0.0381(16) 0.0498(19) 0.074(2) 0.0088(16) 0.0154(15) -0.0031(13)
O6A 0.0417(17) 0.068(2) 0.064(2) 0.0143(17) 0.0222(15) -0.0073(15)
C7A 0.039(2) 0.037(2) 0.0329(19) 0.0018(15) 0.0141(15) -0.0055(15)
O3A 0.0526(19) 0.069(2) 0.0413(17) -0.0184(15) 0.0074(14) 0.0015(16)
C8A 0.0322(18) 0.050(2) 0.035(2) -0.0069(17) 0.0077(15) -0.0070(16)
C4A 0.037(2) 0.038(2) 0.0293(18) -0.0031(14) 0.0102(15) -0.0117(15)
O4A 0.0503(18) 0.076(2) 0.0360(17) 0.0061(15) 0.0035(14) 0.0075(16)
C13A 0.0299(17) 0.037(2) 0.0333(19) 0.0003(15) 0.0095(14) -0.0129(14)
C11A 0.0326(18) 0.037(2) 0.036(2) 0.0020(15) 0.0084(15) -0.0112(14)
C12A 0.0352(19) 0.039(2) 0.0343(19) 0.0007(15) 0.0071(15) -0.0126(15)
C5A 0.035(2) 0.037(2) 0.040(2) -0.0004(16) 0.0042(15) -0.0069(15)
C14A 0.0341(19) 0.042(2) 0.041(2) 0.0034(16) 0.0027(16) -0.0055(15)
C6A 0.035(2) 0.040(2) 0.040(2) 0.0016(16) 0.0041(16) -0.0036(15)
C10A 0.0316(19) 0.054(2) 0.035(2) 0.0045(17) 0.0064(15) -0.0085(17)
C3A 0.046(2) 0.031(2) 0.037(2) -0.0027(15) 0.0088(16) -0.0079(16)
C2A 0.047(2) 0.038(2) 0.050(2) 0.0029(18) 0.0079(19) -0.0026(17)
C22A 0.044(2) 0.040(2) 0.045(2) 0.0006(17) 0.0108(18) 0.0054(16)
C23A 0.046(2) 0.046(2) 0.051(3) 0.0032(19) 0.0173(19) 0.0099(18)
C1A 0.038(2) 0.042(2) 0.055(3) 0.0023(19) 0.0025(18) -0.0029(17)
C9A 0.042(2) 0.067(3) 0.033(2) -0.0082(19) 0.0067(17) -0.001(2)
C15A 0.085(4) 0.059(3) 0.038(2) 0.011(2) 0.025(2) 0.030(3)
O1B 0.074(3) 0.075(3) 0.120(4) -0.014(3) 0.020(3) -0.005(2)
O5A 0.070(3) 0.122(4) 0.096(4) 0.065(3) 0.045(3) 0.016(3)
C28A 0.056(3) 0.069(4) 0.105(5) 0.015(3) 0.044(3) -0.006(3)
C27A 0.072(3) 0.059(3) 0.050(3) -0.006(2) 0.002(2) -0.003(3)
C26A 0.098(5) 0.073(4) 0.050(3) -0.014(3) -0.004(3) -0.007(3)
C16A 0.084(4) 0.091(5) 0.053(3) 0.028(3) 0.026(3) 0.029(4)
C25A 0.122(6) 0.071(4) 0.041(3) -0.001(3) 0.019(3) 0.024(4)
C24A 0.081(4) 0.056(3) 0.057(3) 0.006(2) 0.035(3) 0.015(3)
C17A 0.123(7) 0.136(8) 0.088(5) 0.034(6) 0.072(6) 0.051(6)
C21A 0.071(5) 0.290(18) 0.160(10) 0.144(12) 0.048(6) -0.003(7)
C1B 0.074(4) 0.118(6) 0.076(4) -0.016(4) 0.018(3) -0.044(4)
C19A 0.165(9) 0.100(6) 0.052(4) -0.011(4) 0.015(5) 0.026(6)
C20A 0.110(5) 0.070(4) 0.044(3) -0.015(3) 0.002(3) 0.017(4)
C2B 0.131(7) 0.135(8) 0.081(5) 0.042(5) 0.054(5) 0.072(7)
C18A 0.162(10) 0.114(7) 0.060(4) 0.002(4) 0.030(5) 0.021(7)

loop_
_atom_type_symbol
_atom_type_description
_atom_type_scat_dispersion_real
_atom_type_scat_dispersion_imag
_atom_type_scat_source
C C 0.0181 0.0091 'International Tables Vol C Tables 4.2.6.8 and 6.1.1.4'
H H 0.0000 0.0000 'International Tables Vol C Tables 4.2.6.8 and 6.1.1.4'
O O 0.0492 0.0322 'International Tables Vol C Tables 4.2.6.8 and 6.1.1.4'
S S 0.3331 0.5567 'International Tables Vol C Tables 4.2.6.8 and 6.1.1.4'

loop_
_geom_angle_atom_site_label_1
_geom_angle_atom_site_label_2
_geom_angle_atom_site_label_3
_geom_angle
_geom_angle_site_symmetry_1
_geom_angle_site_symmetry_3
O1B S1B C2B 106.5(5) . .
O1B S1B C1B 103.4(4) . .
C2B S1B C1B 99.2(5) . .
C3A O2A H2A 109.2 . .
C1A O1A H1A 109.4 . .
C23A O6A C28A 118.1(5) . .
C4A C7A C13A 112.9(3) . .
C4A C7A C15A 109.3(4) . .
C13A C7A C15A 112.2(4) . .
C4A C7A H7A 107.4 . .
C13A C7A H7A 107.4 . .
C15A C7A H7A 107.4 . .
C8A O3A H3A 109.5 . .
O3A C8A C13A 118.5(4) . .
O3A C8A C9A 121.7(4) . .
C13A C8A C9A 119.8(4) . .
C5A C4A C3A 118.1(4) . .
C5A C4A C7A 122.0(4) . .
C3A C4A C7A 119.9(3) . .
C10A O4A H4A 109.5 . .
C8A C13A C12A 118.0(4) . .
C8A C13A C7A 118.9(4) . .
C12A C13A C7A 123.1(3) . .
C12A C11A C10A 118.0(4) . .
C12A C11A C14A 123.5(4) . .
C10A C11A C14A 118.6(4) . .
C11A C12A C13A 123.6(4) . .
C11A C12A H12A 118.2 . .
C13A C12A H12A 118.2 . .
C4A C5A C6A 123.2(4) . .
C4A C5A H5A 118.4 . .
C6A C5A H5A 118.4 . .
C22A C14A C6A 112.1(4) . 3
C22A C14A C11A 112.7(3) . .
C6A C14A C11A 111.5(3) 3 .
C22A C14A H14A 106.7 . .
C6A C14A H14A 106.7 3 .
C11A C14A H14A 106.7 . .
C1A C6A C5A 116.8(4) . .
C1A C6A C14A 121.2(4) . 3
C5A C6A C14A 122.0(4) . 3
O4A C10A C9A 121.8(4) . .
O4A C10A C11A 117.7(4) . .
C9A C10A C11A 120.5(4) . .
O2A C3A C2A 122.1(4) . .
O2A C3A C4A 118.1(4) . .
C2A C3A C4A 119.8(4) . .
C1A C2A C3A 121.3(4) . .
C1A C2A H1 119.3 . .
C3A C2A H1 119.3 . .
C27A C22A C23A 118.7(5) . .
C27A C22A C14A 122.8(4) . .
C23A C22A C14A 118.3(4) . .
O6A C23A C24A 124.0(5) . .
O6A C23A C22A 114.9(4) . .
C24A C23A C22A 121.2(5) . .
O1A C1A C2A 121.5(4) . .
O1A C1A C6A 117.7(4) . .
C2A C1A C6A 120.8(4) . .
C10A C9A C8A 120.2(4) . .
C10A C9A H9A 119.9 . .
C8A C9A H9A 119.9 . .
C16A C15A C20A 115.7(6) . .
C16A C15A C7A 122.5(6) . .
C20A C15A C7A 121.7(5) . .
C16A O5A C21A 116.9(9) . .
O6A C28A H28A 109.5 . .
O6A C28A H28B 109.5 . .
H28A C28A H28B 109.5 . .
O6A C28A H28C 109.5 . .
H28A C28A H28C 109.5 . .
H28B C28A H28C 109.5 . .
C26A C27A C22A 119.9(6) . .
C26A C27A H27A 120.1 . .
C22A C27A H27A 120.1 . .
C25A C26A C27A 120.6(6) . .
C25A C26A H26A 119.7 . .
C27A C26A H26A 119.7 . .
C15A C16A O5A 114.3(6) . .
C15A C16A C17A 123.2(9) . .
O5A C16A C17A 122.5(7) . .
C26A C25A C24A 120.9(5) . .
C26A C25A H25A 119.5 . .
C24A C25A H25A 119.5 . .
C23A C24A C25A 118.7(6) . .
C23A C24A H24A 120.7 . .
C25A C24A H24A 120.7 . .
C16A C17A C18A 116.9(8) . .
C16A C17A H17A 121.5 . .
C18A C17A H17A 121.5 . .
O5A C21A H21A 109.5 . .
O5A C21A H21B 109.5 . .
H21A C21A H21B 109.5 . .
O5A C21A H21C 109.5 . .
H21A C21A H21C 109.5 . .
H21B C21A H21C 109.5 . .
S1B C1B H1B1 109.5 . .
S1B C1B H1B2 109.5 . .
H1B1 C1B H1B2 109.5 . .
S1B C1B H1B3 109.5 . .
H1B1 C1B H1B3 109.5 . .
H1B2 C1B H1B3 109.5 . .
C18A C19A C20A 119.4(11) . .
C18A C19A H19A 120.3 . .
C20A C19A H19A 120.3 . .
C19A C20A C15A 124.7(9) . .
C19A C20A H20A 117.7 . .
C15A C20A H20A 117.7 . .
S1B C2B H2B1 109.5 . .
S1B C2B H2B2 109.5 . .
H2B1 C2B H2B2 109.5 . .
S1B C2B H2B3 109.5 . .
H2B1 C2B H2B3 109.5 . .
H2B2 C2B H2B3 109.5 . .
C19A C18A C17A 120.1(8) . .
C19A C18A H18A 119.9 . .
C17A C18A H18A 119.9 . .
O1C S1C C2C 103.0(7) . .
O1C S1C C1C 99.5(13) . .
C2C S1C C1C 96.4(9) . .
O1D S1D C2D 99.0(7) . .
O1D S1D C1D 98.2(9) . .
C2D S1D C1D 92.3(7) . .
O1F S1F C1F 99.8(7) . .
O1F S1F C2F 97.8(10) . .
C1F S1F C2F 93.1(9) . .
O1F S1F H5F3 99.6 . .
C1F S1F H5F3 85.1 . .
C2F S1F H5F3 8.1 . .
S1C C1C H1C1 109.5 . .
S1C C1C H1C2 109.5 . .
H1C1 C1C H1C2 109.5 . .
S1C C1C H1C3 109.5 . .
H1C1 C1C H1C3 109.5 . .
H1C2 C1C H1C3 109.5 . .
S1C C2C H2C1 109.5 . .
S1C C2C H2C2 109.5 . .
H2C1 C2C H2C2 109.5 . .
S1C C2C H2C3 109.5 . .
H2C1 C2C H2C3 109.5 . .
H2C2 C2C H2C3 109.5 . .
S1D C1D H1D1 109.5 . .
S1D C1D H1D2 109.5 . .
H1D1 C1D H1D2 109.5 . .
S1D C1D H1D3 109.5 . .
H1D1 C1D H1D3 109.5 . .
H1D2 C1D H1D3 109.5 . .
S1D C2D H2D1 109.5 . .
S1D C2D H2D2 109.5 . .
H2D1 C2D H2D2 109.5 . .
S1D C2D H2D3 109.5 . .
H2D1 C2D H2D3 109.5 . .
H2D2 C2D H2D3 109.5 . .
S1F C1F H1F1 109.5 . .
S1F C1F H1F2 109.5 . .
H1F1 C1F H1F2 109.5 . .
S1F C1F H1F3 109.5 . .
H1F1 C1F H1F3 109.5 . .
H1F2 C1F H1F3 109.5 . .
O1E S1E C2E 99.7(10) . .
O1E S1E C1E 96.4(10) . .
C2E S1E C1E 93.3(7) . .
O1G S1G C1G 100.6(8) . .
O1G S1G C2G 97.3(6) . .
C1G S1G C2G 97.7(5) . .
S1G C2G H2G1 109.5 . .
S1G C2G H2G2 109.5 . .
H2G1 C2G H2G2 109.5 . .
S1G C2G H2G3 109.5 . .
H2G1 C2G H2G3 109.5 . .
H2G2 C2G H2G3 109.5 . .
S1E C1E H1E1 109.5 . .
S1E C1E H1E2 109.5 . .
H1E1 C1E H1E2 109.5 . .
S1E C1E H1E3 109.5 . .
H1E1 C1E H1E3 109.5 . .
H1E2 C1E H1E3 109.5 . .
S1E C2E H2E1 109.5 . .
S1E C2E H2E2 109.5 . .
H2E1 C2E H2E2 109.5 . .
S1E C2E H2E3 109.5 . .
H2E1 C2E H2E3 109.5 . .
H2E2 C2E H2E3 109.5 . .
S1G C1G H1G1 109.5 . .
S1G C1G H1G2 109.5 . .
H1G1 C1G H1G2 109.5 . .
S1G C1G H1G3 109.5 . .
H1G1 C1G H1G3 109.5 . .
H1G2 C1G H1G3 109.5 . .
O2D S2D C3D 99.3(10) . .
O2D S2D C4D 98.4(10) . .
C3D S2D C4D 94.4(9) . .
S2D C3D H3D1 109.5 . .
S2D C3D H3D2 109.5 . .
H3D1 C3D H3D2 109.5 . .
S2D C3D H3D3 109.5 . .
H3D1 C3D H3D3 109.5 . .
H3D2 C3D H3D3 109.5 . .
S2D C4D H4D1 109.5 . .
S2D C4D H4D2 109.5 . .
H4D1 C4D H4D2 109.5 . .
S2D C4D H4D3 109.5 . .
H4D1 C4D H4D3 109.5 . .
H4D2 C4D H4D3 109.5 . .
O3D S3D C5D 103.6(8) . .
O3D S3D C6D 98.2(11) . .
C5D S3D C6D 93.9(10) . .
S3D C5D H5D1 109.5 . .
S3D C5D H5D2 109.5 . .
H5D1 C5D H5D2 109.5 . .
S3D C5D H5D3 109.5 . .
H5D1 C5D H5D3 109.5 . .
H5D2 C5D H5D3 109.5 . .
S3D C6D H6D1 109.5 . .
S3D C6D H6D2 109.5 . .
H6D1 C6D H6D2 109.5 . .
S3D C6D H6D3 109.5 . .
H6D1 C6D H6D3 109.5 . .
H6D2 C6D H6D3 109.5 . .
O2E S2E C4E 102.4(10) . .
O2E S2E C3E 102.1(10) . .
C4E S2E C3E 94.3(8) . .
S2E C4E H4E1 109.5 . .
S2E C4E H4E2 109.5 . .
H4E1 C4E H4E2 109.5 . .
S2E C4E H4E3 109.5 . .
H4E1 C4E H4E3 109.5 . .
H4E2 C4E H4E3 109.5 . .
S2E C3E H3E1 109.5 . .
S2E C3E H3E2 109.5 . .
H3E1 C3E H3E2 109.5 . .
S2E C3E H3E3 109.5 . .
H3E1 C3E H3E3 109.5 . .
H3E2 C3E H3E3 109.5 . .
O2F S2F C4F 99.7(11) . .
O2F S2F C3F 90.0(8) . .
C4F S2F C3F 89.4(9) . .
O2F S2F H5F3 118.6 . .
C4F S2F H5F3 120.0 . .
C3F S2F H5F3 49.9 . .
S2F C3F H3F1 109.5 . .
S2F C3F H3F2 109.5 . .
H3F1 C3F H3F2 109.5 . .
S2F C3F H3F3 109.5 . .
H3F1 C3F H3F3 109.5 . .
H3F2 C3F H3F3 109.5 . .
S2F C3F H5F2 136.9 . .
H3F1 C3F H5F2 38.8 . .
H3F2 C3F H5F2 109.5 . .
H3F3 C3F H5F2 73.5 . .
S2F C3F H5F3 63.2 . .
H3F1 C3F H5F3 64.5 . .
H3F2 C3F H5F3 165.5 . .
H3F3 C3F H5F3 85.0 . .
H5F2 C3F H5F3 74.6 . .
O2C S2C C3C 95.7(12) . .
O2C S2C C4C 95.6(8) . .
C3C S2C C4C 91.3(9) . .
S2C C3C H3C1 109.5 . .
S2C C3C H3C2 109.5 . .
H3C1 C3C H3C2 109.5 . .
S2C C3C H3C3 109.5 . .
H3C1 C3C H3C3 109.5 . .
H3C2 C3C H3C3 109.5 . .
S2C C4C H4C1 109.5 . .
S2C C4C H4C2 109.5 . .
H4C1 C4C H4C2 109.5 . .
S2C C4C H4C3 109.5 . .
H4C1 C4C H4C3 109.5 . .
H4C2 C4C H4C3 109.5 . .
O2G S2G C4G 97.9(11) . .
O2G S2G C3G 96.7(14) . .
C4G S2G C3G 92.7(10) . .
S2G C3G H3G1 109.5 . .
S2G C3G H3G2 109.5 . .
H3G1 C3G H3G2 109.5 . .
S2G C3G H3G3 109.5 . .
H3G1 C3G H3G3 109.5 . .
H3G2 C3G H3G3 109.5 . .
S2G C4G H4G1 109.5 . .
S2G C4G H4G2 109.5 . .
H4G1 C4G H4G2 109.5 . .
S2G C4G H4G3 109.5 . .
H4G1 C4G H4G3 109.5 . .
H4G2 C4G H4G3 109.5 . .
S1F C2F H2F1 109.5 . .
S1F C2F H2F2 109.5 . .
H2F1 C2F H2F2 109.5 . .
S1F C2F H2F3 109.5 . .
H2F1 C2F H2F3 109.5 . .
H2F2 C2F H2F3 109.5 . .
S1F C2F H5F1 96.5 . .
H2F1 C2F H5F1 121.6 . .
H2F2 C2F H5F1 14.6 . .
H2F3 C2F H5F1 109.3 . .
S1F C2F H5F3 18.5 . .
H2F1 C2F H5F3 127.9 . .
H2F2 C2F H5F3 100.6 . .
H2F3 C2F H5F3 98.6 . .
H5F1 C2F H5F3 86.3 . .
O3F S3F C6F 101.0(11) . .
O3F S3F C5F 98.3(14) . .
C6F S3F C5F 91.9(10) . .
O3C S3C C5C 102.9(12) . .
O3C S3C C6C 96.8(8) . .
C5C S3C C6C 94.7(8) . .
S3C C5C H5C1 109.5 . .
S3C C5C H5C2 109.5 . .
H5C1 C5C H5C2 109.5 . .
S3C C5C H5C3 109.5 . .
H5C1 C5C H5C3 109.5 . .
H5C2 C5C H5C3 109.5 . .
S3F C5F H5F1 101.0 . .
S3F C5F H5F2 111.8 . .
H5F1 C5F H5F2 97.6 . .
S3F C5F H5F3 116.0 . .
H5F1 C5F H5F3 102.0 . .
H5F2 C5F H5F3 122.9 . .
S3F C6F H6F1 109.5 . .
S3F C6F H6F2 109.5 . .
H6F1 C6F H6F2 109.5 . .
S3F C6F H6F3 109.5 . .
H6F1 C6F H6F3 109.5 . .
H6F2 C6F H6F3 109.5 . .
S3C C6C H6C1 109.5 . .
S3C C6C H6C2 109.5 . .
H6C1 C6C H6C2 109.5 . .
S3C C6C H6C3 109.5 . .
H6C1 C6C H6C3 109.5 . .
H6C2 C6C H6C3 109.5 . .
S3G C5G H5G1 109.5 . .
S3G C5G H5G2 109.5 . .
H5G1 C5G H5G2 109.5 . .
S3G C5G H5G3 109.5 . .
H5G1 C5G H5G3 109.5 . .
H5G2 C5G H5G3 109.5 . .
O3G S3G C6G 99.3(12) . .
O3G S3G C5G 99.1(16) . .
C6G S3G C5G 93.2(11) . .
S3G C6G H6G1 109.5 . .
S3G C6G H6G2 109.5 . .
H6G1 C6G H6G2 109.5 . .
S3G C6G H6G3 109.5 . .
H6G1 C6G H6G3 109.5 . .
H6G2 C6G H6G3 109.5 . .
O3E S3E C5E 109.8(12) . .
O3E S3E C6E 101.0(12) . .
C5E S3E C6E 100.5(10) . .
S3E C6E H6E1 109.5 . .
S3E C6E H6E2 109.5 . .
H6E1 C6E H6E2 109.5 . .
S3E C6E H6E3 109.5 . .
H6E1 C6E H6E3 109.5 . .
H6E2 C6E H6E3 109.5 . .
S3E C5E H5E1 109.5 . .
S3E C5E H5E2 109.5 . .
H5E1 C5E H5E2 109.5 . .
S3E C5E H5E3 109.5 . .
H5E1 C5E H5E3 109.5 . .
H5E2 C5E H5E3 109.5 . .
O4D S4D C8D 100.4(9) . .
O4D S4D C7D 98.6(13) . .
C8D S4D C7D 94.5(10) . .
S4D C7D H7D1 109.5 . .
S4D C7D H7D2 109.5 . .
H7D1 C7D H7D2 109.5 . .
S4D C7D H7D3 109.5 . .
H7D1 C7D H7D3 109.5 . .
H7D2 C7D H7D3 109.5 . .
S4D C8D H8D1 109.5 . .
S4D C8D H8D2 109.5 . .
H8D1 C8D H8D2 109.5 . .
S4D C8D H8D3 109.5 . .
H8D1 C8D H8D3 109.5 . .
H8D2 C8D H8D3 109.5 . .
O4C S4C C8C 98.0(10) . .
O4C S4C C7C 95.3(13) . .
C8C S4C C7C 91.9(9) . .
S4C C7C H7C1 109.5 . .
S4C C7C H7C2 109.5 . .
H7C1 C7C H7C2 109.5 . .
S4C C7C H7C3 109.5 . .
H7C1 C7C H7C3 109.5 . .
H7C2 C7C H7C3 109.5 . .
S4C C8C H8C1 109.5 . .
S4C C8C H8C2 109.5 . .
H8C1 C8C H8C2 109.5 . .
S4C C8C H8C3 109.5 . .
H8C1 C8C H8C3 109.5 . .
H8C2 C8C H8C3 109.5 . .
S4G C7G H7G1 109.5 . .
S4G C7G H7G2 109.5 . .
H7G1 C7G H7G2 109.5 . .
S4G C7G H7G3 109.5 . .
H7G1 C7G H7G3 109.5 . .
H7G2 C7G H7G3 109.5 . .
S4G C8G H8G1 109.5 . .
S4G C8G H8G2 109.5 . .
H8G1 C8G H8G2 109.5 . .
S4G C8G H8G3 109.5 . .
H8G1 C8G H8G3 109.5 . .
H8G2 C8G H8G3 109.5 . .
O4G S4G C8G 98.6(9) . .
O4G S4G C7G 97.8(14) . .
C8G S4G C7G 93.4(10) . .
S2F C4F H4F1 109.5 . .
S2F C4F H4F2 109.5 . .
H4F1 C4F H4F2 109.5 . .
S2F C4F H4F3 109.5 . .
H4F1 C4F H4F3 109.5 . .
H4F2 C4F H4F3 109.5 . .

loop_
_geom_bond_atom_site_label_1
_geom_bond_atom_site_label_2
_geom_bond_distance
_geom_bond_site_symmetry_2
S1B O1B 1.539(6) .
S1B C2B 1.758(8) .
S1B C1B 1.766(7) .
O2A C3A 1.372(5) .
O2A H2A 0.8225 .
O1A C1A 1.365(6) .
O1A H1A 0.8239 .
O6A C23A 1.358(7) .
O6A C28A 1.422(6) .
C7A C4A 1.514(5) .
C7A C13A 1.528(6) .
C7A C15A 1.530(6) .
C7A H7A 1.0000 .
O3A C8A 1.366(6) .
O3A H3A 0.8400 .
C8A C13A 1.390(6) .
C8A C9A 1.417(7) .
C4A C5A 1.391(5) .
C4A C3A 1.394(6) .
O4A C10A 1.361(6) .
O4A H4A 0.8400 .
C13A C12A 1.391(6) .
C11A C12A 1.374(6) .
C11A C10A 1.403(6) .
C11A C14A 1.529(6) .
C12A H12A 0.9500 .
C5A C6A 1.402(6) .
C5A H5A 0.9500 .
C14A C22A 1.512(6) .
C14A C6A 1.522(6) 3
C14A H14A 1.0000 .
C6A C1A 1.402(6) .
C6A C14A 1.522(6) 3
C10A C9A 1.381(7) .
C3A C2A 1.390(7) .
C2A C1A 1.375(7) .
C2A H1 0.9500 .
C22A C27A 1.400(7) .
C22A C23A 1.411(7) .
C23A C24A 1.382(7) .
C9A H9A 0.9500 .
C15A C16A 1.337(9) .
C15A C20A 1.421(10) .
O5A C16A 1.373(10) .
O5A C21A 1.444(8) .
C28A H28A 0.9800 .
C28A H28B 0.9800 .
C28A H28C 0.9800 .
C27A C26A 1.392(9) .
C27A H27A 0.9500 .
C26A C25A 1.368(11) .
C26A H26A 0.9500 .
C16A C17A 1.425(11) .
C25A C24A 1.404(11) .
C25A H25A 0.9500 .
C24A H24A 0.9500 .
C17A C18A 1.459(16) .
C17A H17A 0.9500 .
C21A H21A 0.9800 .
C21A H21B 0.9800 .
C21A H21C 0.9800 .
C1B H1B1 0.9800 .
C1B H1B2 0.9800 .
C1B H1B3 0.9800 .
C19A C18A 1.332(16) .
C19A C20A 1.361(10) .
C19A H19A 0.9500 .
C20A H20A 0.9500 .
C2B H2B1 0.9800 .
C2B H2B2 0.9800 .
C2B H2B3 0.9800 .
C18A H18A 0.9500 .
S1C O1C 1.490(11) .
S1C C2C 1.702(12) .
S1C C1C 1.790(18) .
S1D O1D 1.534(12) .
S1D C2D 1.773(13) .
S1D C1D 1.818(14) .
S1F O1F 1.511(9) .
S1F C1F 1.780(13) .
S1F C2F 1.797(19) .
S1F H5F3 1.2754 .
C1C H1C1 0.9800 .
C1C H1C2 0.9800 .
C1C H1C3 0.9800 .
C2C H2C1 0.9800 .
C2C H2C2 0.9800 .
C2C H2C3 0.9800 .
C1D H1D1 0.9800 .
C1D H1D2 0.9800 .
C1D H1D3 0.9800 .
C2D H2D1 0.9800 .
C2D H2D2 0.9800 .
C2D H2D3 0.9800 .
C1F H1F1 0.9800 .
C1F H1F2 0.9800 .
C1F H1F3 0.9800 .
S1E O1E 1.510(16) .
S1E C2E 1.762(15) .
S1E C1E 1.814(14) .
S1G O1G 1.499(13) .
S1G C1G 1.629(11) .
S1G C2G 1.856(8) .
C2G H2G1 0.9800 .
C2G H2G2 0.9800 .
C2G H2G3 0.9800 .
C1E H1E1 0.9800 .
C1E H1E2 0.9800 .
C1E H1E3 0.9800 .
C2E H2E1 0.9800 .
C2E H2E2 0.9800 .
C2E H2E3 0.9800 .
O2F S2F 1.436(9) .
C1G H1G1 0.9800 .
C1G H1G2 0.9800 .
C1G H1G3 0.9800 .
S2D O2D 1.515(13) .
S2D C3D 1.777(17) .
S2D C4D 1.779(18) .
C3D H3D1 0.9800 .
C3D H3D2 0.9800 .
C3D H3D3 0.9800 .
C4D H4D1 0.9800 .
C4D H4D2 0.9800 .
C4D H4D3 0.9800 .
S3D O3D 1.487(13) .
S3D C5D 1.753(15) .
S3D C6D 1.81(2) .
C5D H5D1 0.9800 .
C5D H5D2 0.9800 .
C5D H5D3 0.9800 .
C6D H6D1 0.9800 .
C6D H6D2 0.9800 .
C6D H6D3 0.9800 .
S2E O2E 1.455(15) .
S2E C4E 1.766(16) .
S2E C3E 1.779(15) .
C4E H4E1 0.9800 .
C4E H4E2 0.9800 .
C4E H4E3 0.9800 .
C3E H3E1 0.9800 .
C3E H3E2 0.9800 .
C3E H3E3 0.9800 .
S2F C4F 1.81(2) .
S2F C3F 1.885(15) .
S2F H5F3 1.8294 .
C3F H3F1 0.9800 .
C3F H3F2 0.9800 .
C3F H3F3 0.9800 .
C3F H5F2 0.8275 .
C3F H5F3 1.5687 .
S2C O2C 1.547(11) .
S2C C3C 1.816(19) .
S2C C4C 1.820(16) .
C3C H3C1 0.9800 .
C3C H3C2 0.9800 .
C3C H3C3 0.9800 .
C4C H4C1 0.9800 .
C4C H4C2 0.9800 .
C4C H4C3 0.9800 .
O2G S2G 1.522(15) .
S2G C4G 1.789(19) .
S2G C3G 1.80(2) .
C3G H3G1 0.9800 .
C3G H3G2 0.9800 .
C3G H3G3 0.9800 .
C4G H4G1 0.9800 .
C4G H4G2 0.9800 .
C4G H4G3 0.9800 .
C2F H2F1 0.9800 .
C2F H2F2 0.9800 .
C2F H2F3 0.9800 .
C2F H5F1 1.4998 .
C2F H5F3 0.5639 .
O3F S3F 1.446(13) .
S3F C6F 1.788(18) .
S3F C5F 1.82(2) .
S3C O3C 1.506(15) .
S3C C5C 1.725(17) .
S3C C6C 1.815(14) .
C5C H5C1 0.9800 .
C5C H5C2 0.9800 .
C5C H5C3 0.9800 .
C5F H5F1 1.1469 .
C5F H5F2 0.9276 .
C5F H5F3 0.8568 .
C6F H6F1 0.9800 .
C6F H6F2 0.9800 .
C6F H6F3 0.9800 .
C6C H6C1 0.9800 .
C6C H6C2 0.9800 .
C6C H6C3 0.9800 .
O3G S3G 1.484(16) .
C5G S3G 1.79(2) .
C5G H5G1 0.9800 .
C5G H5G2 0.9800 .
C5G H5G3 0.9800 .
S3G C6G 1.79(2) .
C6G H6G1 0.9800 .
C6G H6G2 0.9800 .
C6G H6G3 0.9800 .
S3E O3E 1.463(17) .
S3E C5E 1.616(12) .
S3E C6E 1.772(18) .
C6E H6E1 0.9800 .
C6E H6E2 0.9800 .
C6E H6E3 0.9800 .
C5E H5E1 0.9800 .
C5E H5E2 0.9800 .
C5E H5E3 0.9800 .
S4D O4D 1.504(14) .
S4D C8D 1.752(16) .
S4D C7D 1.790(18) .
C7D H7D1 0.9800 .
C7D H7D2 0.9800 .
C7D H7D3 0.9800 .
C8D H8D1 0.9800 .
C8D H8D2 0.9800 .
C8D H8D3 0.9800 .
S4C O4C 1.519(17) .
S4C C8C 1.792(17) .
S4C C7C 1.824(19) .
C7C H7C1 0.9800 .
C7C H7C2 0.9800 .
C7C H7C3 0.9800 .
C8C H8C1 0.9800 .
C8C H8C2 0.9800 .
C8C H8C3 0.9800 .
C7G S4G 1.79(2) .
C7G H7G1 0.9800 .
C7G H7G2 0.9800 .
C7G H7G3 0.9800 .
C8G S4G 1.779(17) .
C8G H8G1 0.9800 .
C8G H8G2 0.9800 .
C8G H8G3 0.9800 .
O4G S4G 1.532(14) .
C4F H4F1 0.9800 .
C4F H4F2 0.9800 .
C4F H4F3 0.9800 .

loop_
_geom_torsion_atom_site_label_1
_geom_torsion_atom_site_label_2
_geom_torsion_atom_site_label_3
_geom_torsion_atom_site_label_4
_geom_torsion
_geom_torsion_site_symmetry_1
_geom_torsion_site_symmetry_4
C13A C7A C4A C5A -32.2(5) . .
C15A C7A C4A C5A 93.5(5) . .
C13A C7A C4A C3A 150.6(4) . .
C15A C7A C4A C3A -83.7(5) . .
O3A C8A C13A C12A 179.4(3) . .
C9A C8A C13A C12A 0.7(5) . .
O3A C8A C13A C7A -1.1(5) . .
C9A C8A C13A C7A -179.8(3) . .
C4A C7A C13A C8A -67.1(4) . .
C15A C7A C13A C8A 168.9(4) . .
C4A C7A C13A C12A 112.4(4) . .
C15A C7A C13A C12A -11.7(5) . .
C10A C11A C12A C13A 0.0(5) . .
C14A C11A C12A C13A -179.8(3) . .
C8A C13A C12A C11A -0.7(5) . .
C7A C13A C12A C11A 179.8(3) . .
C3A C4A C5A C6A 1.4(6) . .
C7A C4A C5A C6A -175.9(4) . .
C12A C11A C14A C22A 16.8(5) . .
C10A C11A C14A C22A -162.9(3) . .
C12A C11A C14A C6A -110.2(4) . 3
C10A C11A C14A C6A 70.0(4) . 3
C4A C5A C6A C1A -0.3(6) . .
C4A C5A C6A C14A -180.0(4) . 3
C12A C11A C10A O4A -179.7(3) . .
C14A C11A C10A O4A 0.1(5) . .
C12A C11A C10A C9A 0.8(6) . .
C14A C11A C10A C9A -179.4(4) . .
C5A C4A C3A O2A 178.0(4) . .
C7A C4A C3A O2A -4.7(6) . .
C5A C4A C3A C2A -1.9(6) . .
C7A C4A C3A C2A 175.4(4) . .
O2A C3A C2A C1A -178.4(4) . .
C4A C3A C2A C1A 1.5(7) . .
C6A C14A C22A C27A 30.6(6) 3 .
C11A C14A C22A C27A -96.2(5) . .
C6A C14A C22A C23A -154.8(4) 3 .
C11A C14A C22A C23A 78.4(5) . .
C28A O6A C23A C24A 1.9(7) . .
C28A O6A C23A C22A -179.6(5) . .
C27A C22A C23A O6A 179.6(4) . .
C14A C22A C23A O6A 4.8(6) . .
C27A C22A C23A C24A -1.9(7) . .
C14A C22A C23A C24A -176.7(4) . .
C3A C2A C1A O1A -179.4(4) . .
C3A C2A C1A C6A -0.4(7) . .
C5A C6A C1A O1A 178.8(4) . .
C14A C6A C1A O1A -1.5(7) 3 .
C5A C6A C1A C2A -0.2(7) . .
C14A C6A C1A C2A 179.5(4) 3 .
O4A C10A C9A C8A 179.8(4) . .
C11A C10A C9A C8A -0.7(6) . .
O3A C8A C9A C10A -178.7(4) . .
C13A C8A C9A C10A 0.0(6) . .
C4A C7A C15A C16A 153.3(5) . .
C13A C7A C15A C16A -80.6(6) . .
C4A C7A C15A C20A -31.2(6) . .
C13A C7A C15A C20A 94.9(5) . .
C23A C22A C27A C26A 1.3(8) . .
C14A C22A C27A C26A 175.9(5) . .
C22A C27A C26A C25A -1.7(11) . .
C20A C15A C16A O5A -179.9(5) . .
C7A C15A C16A O5A -4.1(8) . .
C20A C15A C16A C17A 1.8(9) . .
C7A C15A C16A C17A 177.5(6) . .
C21A O5A C16A C15A 177.7(8) . .
C21A O5A C16A C17A -4.0(11) . .
C27A C26A C25A C24A 2.6(11) . .
O6A C23A C24A C25A -178.9(5) . .
C22A C23A C24A C25A 2.7(8) . .
C26A C25A C24A C23A -3.0(9) . .
C15A C16A C17A C18A 0.1(12) . .
O5A C16A C17A C18A -178.1(7) . .
C18A C19A C20A C15A -1.9(14) . .
C16A C15A C20A C19A -1.0(10) . .
C7A C15A C20A C19A -176.8(7) . .
C20A C19A C18A C17A 3.9(15) . .
C16A C17A C18A C19A -3.1(14) . .
